data_7047472
loop_
_publ_author_name
'Raeder, Jan'
'Reiners, Matthias'
'Baumgarten, Robert'
'M\"unster, Katharina'
'Baabe, Dirk'
'Freytag, Matthias'
'Jones, Peter G.'
'Walter, Marc D.'

_publ_section_title
;
 Synthesis and molecular structure of pentadienyl complexes of the
 rare-earth metals.
;
_journal_issue 41
_journal_name_full 'Dalton transactions (Cambridge, England : 2003)'
_journal_page_first 14468
_journal_page_last 14482
_journal_paper_doi 10.1039/c8dt03123a
_journal_volume 47
_journal_year 2018
_chemical_formula_sum 'C39 H69 Ce'
_chemical_formula_weight 678.06
_space_group_IT_number 2
_space_group_name_Hall '-P 1'
_space_group_name_H-M_alt 'P -1'
_symmetry_cell_setting triclinic
_symmetry_space_group_name_Hall '-P 1'
_symmetry_space_group_name_H-M 'P -1'
_atom_sites_solution_hydrogens geom
_atom_sites_solution_primary direct
_atom_sites_solution_secondary difmap
_audit_creation_method SHELXL-97
_audit_update_record
;
2018-07-12 deposited with the CCDC.
2018-08-29 downloaded from the CCDC.
;
_cell_angle_alpha 78.275(3)
_cell_angle_beta 87.254(3)
_cell_angle_gamma 61.080(4)
_cell_formula_units_Z 2
_cell_length_a 10.4528(2)
_cell_length_b 10.5711(3)
_cell_length_c 20.0614(7)
_cell_measurement_reflns_used 18059
_cell_measurement_temperature 130(2)
_cell_measurement_theta_max 28.2000
_cell_measurement_theta_min 2.6370
_cell_volume 1896.53(12)
_computing_cell_refinement
; 
CrysAlisPro, Agilent Technologies, 
Version 1.171.36.28 (release 01-02-2013 CrysAlis171 .NET) 
(compiled Feb  1 2013,16:14:44) 
;
_computing_data_collection
; 
CrysAlisPro, Agilent Technologies, 
Version 1.171.36.28 (release 01-02-2013 CrysAlis171 .NET) 
(compiled Feb  1 2013,16:14:44) 
;
_computing_data_reduction
; 
CrysAlisPro, Agilent Technologies, 
Version 1.171.36.28 (release 01-02-2013 CrysAlis171 .NET) 
(compiled Feb  1 2013,16:14:44) 
;
_computing_molecular_graphics 'Bruker XP'
_computing_publication_material SHELXL-97
_computing_structure_refinement 'SHELXL-97 (Sheldrick, 1997)'
_computing_structure_solution 'SHELXS-97 (Sheldrick, 1990)'
_diffrn_ambient_temperature 130(2)
_diffrn_detector_area_resol_mean 16.1419
_diffrn_measured_fraction_theta_full 0.987
_diffrn_measured_fraction_theta_max 0.987
_diffrn_measurement_device_type 'Oxford Diffraction Xcalibur, Eos'
_diffrn_measurement_method '\w scans'
_diffrn_radiation_monochromator graphite
_diffrn_radiation_type MoK\a
_diffrn_radiation_wavelength 0.71073
_diffrn_reflns_av_R_equivalents 0.0645
_diffrn_reflns_av_sigmaI/netI 0.0437
_diffrn_reflns_limit_h_max 14
_diffrn_reflns_limit_h_min -14
_diffrn_reflns_limit_k_max 14
_diffrn_reflns_limit_k_min -14
_diffrn_reflns_limit_l_max 28
_diffrn_reflns_limit_l_min -28
_diffrn_reflns_number 87657
_diffrn_reflns_theta_full 30.03
_diffrn_reflns_theta_max 30.03
_diffrn_reflns_theta_min 2.23
_diffrn_source 'Enhance (Mo) X-ray Source'
_exptl_absorpt_coefficient_mu 1.222
_exptl_absorpt_correction_T_max 1.00000
_exptl_absorpt_correction_T_min 0.95948
_exptl_absorpt_correction_type multi-scan
_exptl_absorpt_process_details
; 
CrysAlisPro, Agilent Technologies, 
Version 1.171.36.28 (release 01-02-2013 CrysAlis171 .NET) 
(compiled Feb  1 2013,16:14:44) 
;
_exptl_crystal_colour red
_exptl_crystal_density_diffrn 1.187
_exptl_crystal_density_method 'not measured'
_exptl_crystal_description irregular
_exptl_crystal_F_000 722
_exptl_crystal_size_max 0.22
_exptl_crystal_size_mid 0.10
_exptl_crystal_size_min 0.08
_refine_diff_density_max 0.750
_refine_diff_density_min -0.447
_refine_diff_density_rms 0.095
_refine_ls_extinction_method none
_refine_ls_goodness_of_fit_ref 1.059
_refine_ls_hydrogen_treatment mixed
_refine_ls_matrix_type full
_refine_ls_number_parameters 439
_refine_ls_number_reflns 10946
_refine_ls_number_restraints 69
_refine_ls_restrained_S_all 1.057
_refine_ls_R_factor_all 0.0400
_refine_ls_R_factor_gt 0.0315
_refine_ls_shift/su_max 0.005
_refine_ls_shift/su_mean 0.000
_refine_ls_structure_factor_coef Fsqd
_refine_ls_weighting_details 'calc w=1/[\s^2^(Fo^2^)+(0.0227P)^2^+1.1855P] where P=(Fo^2^+2Fc^2^)/3'
_refine_ls_weighting_scheme calc
_refine_ls_wR_factor_gt 0.0611
_refine_ls_wR_factor_ref 0.0642
_reflns_number_gt 9728
_reflns_number_total 10946
_reflns_threshold_expression >2sigma(I)
_cod_data_source_file c8dt03123a2.cif
_cod_data_source_block mr35
_cod_depositor_comments 'Adding full bibliography for 7047466--7047481.cif.'
_cod_original_cell_volume 1896.53(9)
_cod_database_code 7047472

loop_
_symmetry_equiv_pos_as_xyz
'x, y, z'
'-x, -y, -z'

loop_
_atom_site_label
_atom_site_type_symbol
_atom_site_fract_x
_atom_site_fract_y
_atom_site_fract_z
_atom_site_U_iso_or_equiv
_atom_site_adp_type
_atom_site_occupancy
_atom_site_symmetry_multiplicity
_atom_site_calc_flag
_atom_site_refinement_flags
Ce1 Ce 0.756592(11) 0.608408(12) 0.750278(6) 0.01303(3) Uani 1 1 d .
C101 C 0.8856(3) 0.3944(3) 0.66791(12) 0.0259(5) Uani 1 1 d D
H10B H 0.964(2) 0.395(3) 0.6931(11) 0.024(6) Uiso 1 1 d D
H10A H 0.897(3) 0.405(3) 0.6180(8) 0.038(8) Uiso 1 1 d D
C102 C 0.7840(2) 0.3573(2) 0.69727(11) 0.0202(4) Uani 1 1 d .
C103 C 0.7562(2) 0.3408(2) 0.76858(10) 0.0170(4) Uani 1 1 d D
H103 H 0.677(2) 0.324(2) 0.7796(11) 0.018(6) Uiso 1 1 d D
C104 C 0.8487(2) 0.3076(2) 0.82677(11) 0.0203(4) Uani 1 1 d .
C105 C 0.9683(3) 0.3288(3) 0.82623(12) 0.0268(5) Uani 1 1 d D
H10D H 1.020(3) 0.350(3) 0.7861(11) 0.050(9) Uiso 1 1 d D
H10C H 1.027(2) 0.300(3) 0.8699(9) 0.022(6) Uiso 1 1 d D
C106 C 0.6931(2) 0.3268(2) 0.64968(11) 0.0216(4) Uani 1 1 d .
C107 C 0.6489(3) 0.4344(3) 0.58016(12) 0.0322(5) Uani 1 1 d .
H10E H 0.5925 0.4109 0.5520 0.048 Uiso 1 1 calc R
H10F H 0.7371 0.4252 0.5573 0.048 Uiso 1 1 calc R
H10G H 0.5890 0.5358 0.5869 0.048 Uiso 1 1 calc R
C108 C 0.7966(3) 0.1695(3) 0.63775(15) 0.0376(6) Uani 1 1 d .
H10H H 0.8288 0.0996 0.6817 0.056 Uiso 1 1 calc R
H10I H 0.8820 0.1677 0.6146 0.056 Uiso 1 1 calc R
H10J H 0.7446 0.1417 0.6093 0.056 Uiso 1 1 calc R
C109 C 0.5555(3) 0.3284(3) 0.67894(13) 0.0307(5) Uani 1 1 d .
H10K H 0.4919 0.4239 0.6913 0.046 Uiso 1 1 calc R
H10L H 0.5825 0.2493 0.7196 0.046 Uiso 1 1 calc R
H10M H 0.5034 0.3130 0.6447 0.046 Uiso 1 1 calc R
C110 C 0.8133(2) 0.2381(2) 0.89575(11) 0.0216(4) Uani 1 1 d .
C111 C 0.6533(3) 0.2739(3) 0.90178(12) 0.0297(5) Uani 1 1 d .
H11A H 0.6246 0.2411 0.8656 0.045 Uiso 1 1 calc R
H11B H 0.5908 0.3807 0.8972 0.045 Uiso 1 1 calc R
H11C H 0.6419 0.2229 0.9464 0.045 Uiso 1 1 calc R
C112 C 0.8564(3) 0.2790(3) 0.95686(12) 0.0357(6) Uani 1 1 d .
H11D H 0.8243 0.2392 0.9987 0.053 Uiso 1 1 calc R
H11E H 0.8096 0.3867 0.9505 0.053 Uiso 1 1 calc R
H11F H 0.9630 0.2372 0.9605 0.053 Uiso 1 1 calc R
C113 C 0.9046(3) 0.0698(3) 0.90108(14) 0.0396(6) Uani 1 1 d .
H11G H 1.0088 0.0411 0.9004 0.059 Uiso 1 1 calc R
H11H H 0.8766 0.0427 0.8625 0.059 Uiso 1 1 calc R
H11I H 0.8863 0.0186 0.9438 0.059 Uiso 1 1 calc R
C201 C 0.4712(2) 0.6934(3) 0.69902(12) 0.0249(5) Uani 1 1 d D
H20A H 0.441(3) 0.673(3) 0.6580(9) 0.027(7) Uiso 1 1 d D
H20B H 0.499(3) 0.605(2) 0.7360(11) 0.037(8) Uiso 1 1 d D
C202 C 0.4552(2) 0.8285(2) 0.70200(11) 0.0213(4) Uani 1 1 d .
C203 C 0.4976(2) 0.8645(2) 0.75912(11) 0.0189(4) Uani 1 1 d D
H203 H 0.487(3) 0.959(2) 0.7523(12) 0.023(6) Uiso 1 1 d D
C204 C 0.5229(2) 0.7929(2) 0.83001(11) 0.0209(4) Uani 1 1 d .
C205 C 0.5608(2) 0.6479(3) 0.85508(12) 0.0243(5) Uani 1 1 d D
H20C H 0.558(3) 0.576(2) 0.8308(12) 0.029(7) Uiso 1 1 d D
H20D H 0.580(3) 0.603(3) 0.9052(8) 0.038(8) Uiso 1 1 d D
C206 C 0.3784(2) 0.9564(2) 0.63874(11) 0.0233(5) Uani 1 1 d .
C207 C 0.2139(3) 1.0188(3) 0.64922(14) 0.0377(6) Uani 1 1 d .
H20E H 0.1579 1.1006 0.6111 0.056 Uiso 1 1 calc R
H20F H 0.1914 1.0547 0.6919 0.056 Uiso 1 1 calc R
H20G H 0.1875 0.9409 0.6514 0.056 Uiso 1 1 calc R
C208 C 0.4127(3) 0.9012(3) 0.57158(12) 0.0335(6) Uani 1 1 d .
H20H H 0.3720 0.8353 0.5705 0.050 Uiso 1 1 calc R
H20I H 0.5191 0.8474 0.5682 0.050 Uiso 1 1 calc R
H20J H 0.3691 0.9857 0.5331 0.050 Uiso 1 1 calc R
C209 C 0.4140(3) 1.0830(3) 0.63212(14) 0.0341(6) Uani 1 1 d .
H20K H 0.3623 1.1577 0.5910 0.051 Uiso 1 1 calc R
H20L H 0.5198 1.0444 0.6288 0.051 Uiso 1 1 calc R
H20M H 0.3828 1.1277 0.6723 0.051 Uiso 1 1 calc R
C210 C 0.4991(2) 0.8909(2) 0.88245(11) 0.0223(4) Uani 1 1 d .
C211 C 0.5168(3) 1.0271(3) 0.85592(13) 0.0319(5) Uani 1 1 d .
H21A H 0.5011 1.0809 0.8926 0.048 Uiso 1 1 calc R
H21B H 0.4449 1.0913 0.8178 0.048 Uiso 1 1 calc R
H21C H 0.6158 0.9964 0.8403 0.048 Uiso 1 1 calc R
C212 C 0.3382(3) 0.9457(3) 0.90099(13) 0.0339(6) Uani 1 1 d .
H21D H 0.3243 0.8607 0.9207 0.051 Uiso 1 1 calc R
H21E H 0.2734 1.0021 0.8598 0.051 Uiso 1 1 calc R
H21F H 0.3148 1.0090 0.9342 0.051 Uiso 1 1 calc R
C213 C 0.5994(3) 0.8039(3) 0.94771(12) 0.0329(6) Uani 1 1 d .
H21G H 0.7018 0.7564 0.9356 0.049 Uiso 1 1 calc R
H21H H 0.5750 0.7283 0.9714 0.049 Uiso 1 1 calc R
H21I H 0.5854 0.8716 0.9777 0.049 Uiso 1 1 calc R
C301 C 0.7932(2) 0.8107(3) 0.64760(12) 0.0250(5) Uani 1 1 d D
H30A H 0.746(2) 0.860(3) 0.6005(8) 0.026(6) Uiso 1 1 d D
H30B H 0.727(2) 0.865(3) 0.6813(11) 0.029(7) Uiso 1 1 d D
C302 C 0.9358(2) 0.7003(2) 0.65809(11) 0.0207(4) Uani 1 1 d .
C303 C 1.0133(2) 0.6224(2) 0.72271(10) 0.0171(4) Uani 1 1 d D
H303 H 1.1065(18) 0.542(2) 0.7225(10) 0.009(5) Uiso 1 1 d D
C304 C 0.9886(2) 0.6638(2) 0.78795(11) 0.0211(4) Uani 1 1 d .
C305 C 0.8593(2) 0.7716(3) 0.80565(12) 0.0262(5) Uani 1 1 d D
H30C H 0.847(3) 0.793(3) 0.8525(8) 0.030(7) Uiso 1 1 d D
H30D H 0.771(2) 0.855(2) 0.7761(12) 0.036(7) Uiso 1 1 d D
C306 C 1.0244(2) 0.6597(3) 0.59394(11) 0.0238(5) Uani 1 1 d .
C307 C 0.9281(3) 0.6846(3) 0.53224(12) 0.0406(7) Uani 1 1 d .
H30E H 0.9898 0.6512 0.4943 0.061 Uiso 1 1 calc R
H30F H 0.8578 0.7900 0.5185 0.061 Uiso 1 1 calc R
H30G H 0.8752 0.6286 0.5443 0.061 Uiso 1 1 calc R
C308 C 1.1487(3) 0.5003(3) 0.60412(12) 0.0316(6) Uani 1 1 d .
H30H H 1.1971 0.4831 0.5613 0.047 Uiso 1 1 calc R
H30I H 1.1089 0.4325 0.6180 0.047 Uiso 1 1 calc R
H30J H 1.2199 0.4830 0.6396 0.047 Uiso 1 1 calc R
C309 C 1.0921(4) 0.7617(4) 0.57784(17) 0.0612(10) Uani 1 1 d .
H30K H 1.1561 0.7437 0.6168 0.092 Uiso 1 1 calc R
H30L H 1.0141 0.8648 0.5690 0.092 Uiso 1 1 calc R
H30M H 1.1494 0.7419 0.5374 0.092 Uiso 1 1 calc R
C310 C 1.1190(2) 0.5829(3) 0.84254(11) 0.0226(4) Uani 1 1 d .
C311 C 1.1787(3) 0.6913(3) 0.84139(15) 0.0387(6) Uani 1 1 d .
H31A H 1.2622 0.6465 0.8747 0.058 Uiso 1 1 calc R
H31B H 1.1016 0.7829 0.8530 0.058 Uiso 1 1 calc R
H31C H 1.2102 0.7133 0.7957 0.058 Uiso 1 1 calc R
C312 C 1.2450(2) 0.4387(3) 0.82876(13) 0.0331(6) Uani 1 1 d .
H31D H 1.3190 0.3925 0.8669 0.050 Uiso 1 1 calc R
H31E H 1.2892 0.4592 0.7866 0.050 Uiso 1 1 calc R
H31F H 1.2078 0.3717 0.8239 0.050 Uiso 1 1 calc R
C313 C 1.0684(3) 0.5512(3) 0.91420(12) 0.0328(6) Uani 1 1 d .
H31G H 1.0186 0.4930 0.9140 0.049 Uiso 1 1 calc R
H31H H 1.0007 0.6447 0.9275 0.049 Uiso 1 1 calc R
H31I H 1.1535 0.4957 0.9469 0.049 Uiso 1 1 calc R

loop_
_atom_site_aniso_label
_atom_site_aniso_U_11
_atom_site_aniso_U_22
_atom_site_aniso_U_33
_atom_site_aniso_U_23
_atom_site_aniso_U_13
_atom_site_aniso_U_12
Ce1 0.01140(5) 0.01152(5) 0.01563(5) -0.00336(4) 0.00102(4) -0.00494(4)
C101 0.0293(12) 0.0280(12) 0.0260(11) -0.0116(10) 0.0083(9) -0.0167(10)
C102 0.0209(10) 0.0149(10) 0.0244(10) -0.0056(8) 0.0010(8) -0.0078(8)
C103 0.0178(9) 0.0161(10) 0.0194(9) -0.0026(8) 0.0010(7) -0.0104(8)
C104 0.0221(10) 0.0118(10) 0.0223(10) -0.0010(8) -0.0014(8) -0.0052(8)
C105 0.0238(11) 0.0259(12) 0.0280(12) 0.0008(10) -0.0057(9) -0.0117(10)
C106 0.0237(11) 0.0222(11) 0.0219(10) -0.0086(9) 0.0005(8) -0.0118(9)
C107 0.0360(13) 0.0374(14) 0.0203(11) -0.0056(10) -0.0017(9) -0.0154(12)
C108 0.0338(14) 0.0295(14) 0.0518(16) -0.0209(12) -0.0018(12) -0.0120(11)
C109 0.0297(12) 0.0380(14) 0.0313(12) -0.0060(11) -0.0024(10) -0.0217(11)
C110 0.0279(11) 0.0173(10) 0.0180(10) 0.0020(8) -0.0037(8) -0.0112(9)
C111 0.0353(13) 0.0278(13) 0.0272(12) -0.0006(10) 0.0035(10) -0.0182(11)
C112 0.0462(15) 0.0446(16) 0.0218(11) -0.0015(11) -0.0043(10) -0.0278(13)
C113 0.0412(15) 0.0229(13) 0.0432(15) 0.0049(11) 0.0004(12) -0.0109(12)
C201 0.0190(10) 0.0216(11) 0.0308(12) -0.0051(9) -0.0038(9) -0.0071(9)
C202 0.0143(9) 0.0190(11) 0.0254(11) -0.0043(9) 0.0005(8) -0.0040(8)
C203 0.0172(9) 0.0132(10) 0.0243(10) -0.0044(8) 0.0020(8) -0.0057(8)
C204 0.0167(10) 0.0216(11) 0.0237(10) -0.0083(9) 0.0045(8) -0.0075(8)
C205 0.0263(11) 0.0206(11) 0.0246(11) -0.0038(9) 0.0069(9) -0.0112(9)
C206 0.0191(10) 0.0181(11) 0.0247(11) -0.0005(9) -0.0041(8) -0.0037(9)
C207 0.0221(12) 0.0350(15) 0.0419(15) -0.0002(12) -0.0040(10) -0.0055(11)
C208 0.0392(14) 0.0305(13) 0.0245(12) -0.0026(10) -0.0026(10) -0.0128(11)
C209 0.0336(13) 0.0206(12) 0.0382(14) 0.0052(10) -0.0059(11) -0.0090(10)
C210 0.0193(10) 0.0222(11) 0.0241(11) -0.0118(9) 0.0054(8) -0.0068(9)
C211 0.0361(13) 0.0262(13) 0.0374(13) -0.0159(11) 0.0098(11) -0.0152(11)
C212 0.0278(12) 0.0356(14) 0.0370(14) -0.0149(11) 0.0125(10) -0.0124(11)
C213 0.0314(13) 0.0369(14) 0.0281(12) -0.0127(11) 0.0004(10) -0.0124(11)
C301 0.0226(11) 0.0245(12) 0.0244(11) 0.0014(9) 0.0006(9) -0.0111(9)
C302 0.0228(10) 0.0226(11) 0.0228(10) -0.0054(9) 0.0049(8) -0.0158(9)
C303 0.0130(9) 0.0189(10) 0.0191(9) -0.0074(8) 0.0033(7) -0.0065(8)
C304 0.0195(10) 0.0246(11) 0.0241(10) -0.0081(9) 0.0027(8) -0.0136(9)
C305 0.0222(11) 0.0319(13) 0.0305(12) -0.0170(10) 0.0057(9) -0.0141(10)
C306 0.0284(11) 0.0279(12) 0.0191(10) -0.0083(9) 0.0075(8) -0.0159(10)
C307 0.0494(16) 0.0366(15) 0.0189(11) -0.0065(11) -0.0050(11) -0.0069(13)
C308 0.0243(11) 0.0440(15) 0.0246(11) -0.0139(11) 0.0084(9) -0.0129(11)
C309 0.094(3) 0.072(2) 0.061(2) -0.0383(18) 0.053(2) -0.068(2)
C310 0.0175(10) 0.0309(12) 0.0219(10) -0.0108(9) -0.0002(8) -0.0115(9)
C311 0.0313(13) 0.0477(17) 0.0482(16) -0.0190(13) 0.0018(12) -0.0241(13)
C312 0.0207(11) 0.0385(15) 0.0335(13) -0.0112(11) -0.0029(9) -0.0074(10)
C313 0.0327(13) 0.0457(16) 0.0207(11) -0.0092(11) -0.0009(9) -0.0185(12)

loop_
_atom_type_symbol
_atom_type_description
_atom_type_scat_dispersion_real
_atom_type_scat_dispersion_imag
_atom_type_scat_source
C C 0.0033 0.0016 'International Tables Vol C Tables 4.2.6.8 and 6.1.1.4'
H H 0.0000 0.0000 'International Tables Vol C Tables 4.2.6.8 and 6.1.1.4'
Ce Ce -0.2486 2.6331 'International Tables Vol C Tables 4.2.6.8 and 6.1.1.4'

loop_
_geom_angle_atom_site_label_1
_geom_angle_atom_site_label_2
_geom_angle_atom_site_label_3
_geom_angle
C103 Ce1 C303 120.52(6)
C103 Ce1 C203 119.68(6)
C303 Ce1 C203 119.81(6)
C103 Ce1 C301 140.04(6)
C303 Ce1 C301 52.95(6)
C203 Ce1 C301 80.41(7)
C103 Ce1 C205 81.29(6)
C303 Ce1 C205 138.51(6)
C203 Ce1 C205 53.08(6)
C301 Ce1 C205 131.98(7)
C103 Ce1 C101 52.87(6)
C303 Ce1 C101 80.38(6)
C203 Ce1 C101 140.75(7)
C301 Ce1 C101 89.11(7)
C205 Ce1 C101 133.46(7)
C103 Ce1 C305 144.76(7)
C303 Ce1 C305 52.61(6)
C203 Ce1 C305 77.98(7)
C301 Ce1 C305 68.53(7)
C205 Ce1 C305 88.58(7)
C101 Ce1 C305 132.64(7)
C103 Ce1 C201 77.00(6)
C303 Ce1 C201 145.71(7)
C203 Ce1 C201 52.51(6)
C301 Ce1 C201 94.08(7)
C205 Ce1 C201 68.55(7)
C101 Ce1 C201 91.18(7)
C305 Ce1 C201 130.01(7)
C103 Ce1 C105 52.40(6)
C303 Ce1 C105 79.11(7)
C203 Ce1 C105 143.80(7)
C301 Ce1 C105 130.17(7)
C205 Ce1 C105 91.77(7)
C101 Ce1 C105 68.03(7)
C305 Ce1 C105 94.65(7)
C201 Ce1 C105 128.34(7)
C103 Ce1 C304 128.53(6)
C303 Ce1 C304 29.05(6)
C203 Ce1 C304 104.82(6)
C301 Ce1 C304 67.81(6)
C205 Ce1 C304 109.47(6)
C101 Ce1 C304 105.87(6)
C305 Ce1 C304 27.51(6)
C201 Ce1 C304 154.40(7)
C105 Ce1 C304 76.57(7)
C103 Ce1 C202 103.83(6)
C303 Ce1 C202 128.91(6)
C203 Ce1 C202 28.85(6)
C301 Ce1 C202 77.09(6)
C205 Ce1 C202 67.61(6)
C101 Ce1 C202 111.94(7)
C305 Ce1 C202 103.21(7)
C201 Ce1 C202 27.41(6)
C105 Ce1 C202 151.98(7)
C304 Ce1 C202 127.13(6)
C103 Ce1 C302 126.41(6)
C303 Ce1 C302 28.81(6)
C203 Ce1 C302 106.51(6)
C301 Ce1 C302 27.53(6)
C205 Ce1 C302 152.07(6)
C101 Ce1 C302 74.44(6)
C305 Ce1 C302 66.76(6)
C201 Ce1 C302 116.92(7)
C105 Ce1 C302 102.67(7)
C304 Ce1 C302 52.82(6)
C202 Ce1 C302 104.16(6)
C103 Ce1 C104 28.77(6)
C303 Ce1 C104 105.77(6)
C203 Ce1 C104 127.62(6)
C301 Ce1 C104 151.79(6)
C205 Ce1 C104 76.04(6)
C101 Ce1 C104 67.22(6)
C305 Ce1 C104 116.00(7)
C201 Ce1 C104 101.23(7)
C105 Ce1 C104 27.40(6)
C304 Ce1 C104 102.93(6)
C202 Ce1 C104 124.97(6)
C302 Ce1 C104 125.65(6)
C103 Ce1 C204 107.12(6)
C303 Ce1 C204 125.11(6)
C203 Ce1 C204 28.99(6)
C301 Ce1 C204 104.57(7)
C205 Ce1 C204 27.49(6)
C101 Ce1 C204 154.44(7)
C305 Ce1 C204 72.91(6)
C201 Ce1 C204 66.76(6)
C105 Ce1 C204 114.88(7)
C304 Ce1 C204 99.33(6)
C202 Ce1 C204 52.67(6)
C302 Ce1 C204 126.21(6)
C104 Ce1 C204 103.22(6)
C103 Ce1 C102 28.96(6)
C303 Ce1 C102 106.61(6)
C203 Ce1 C102 126.25(6)
C301 Ce1 C102 111.08(7)
C205 Ce1 C102 106.43(6)
C101 Ce1 C102 27.39(6)
C305 Ce1 C102 155.76(6)
C201 Ce1 C102 73.98(6)
C105 Ce1 C102 66.55(6)
C304 Ce1 C102 128.50(6)
C202 Ce1 C102 100.14(6)
C302 Ce1 C102 101.25(6)
C104 Ce1 C102 52.55(6)
C204 Ce1 C102 127.99(6)
C102 C101 Ce1 80.67(13)
C101 C102 C103 125.6(2)
C101 C102 C106 117.27(19)
C103 C102 C106 117.10(18)
C101 C102 Ce1 71.94(13)
C103 C102 Ce1 69.33(11)
C106 C102 Ce1 137.85(14)
C104 C103 C102 130.24(19)
C104 C103 Ce1 81.52(12)
C102 C103 Ce1 81.71(12)
C105 C104 C103 125.4(2)
C105 C104 C110 117.48(19)
C103 C104 C110 117.09(19)
C105 C104 Ce1 73.01(13)
C103 C104 Ce1 69.71(12)
C110 C104 Ce1 135.67(14)
C104 C105 Ce1 79.58(13)
C109 C106 C107 107.82(19)
C109 C106 C108 107.6(2)
C107 C106 C108 108.21(19)
C109 C106 C102 115.34(18)
C107 C106 C102 112.30(19)
C108 C106 C102 105.23(18)
C111 C110 C112 107.38(19)
C111 C110 C113 106.8(2)
C112 C110 C113 109.0(2)
C111 C110 C104 115.28(18)
C112 C110 C104 112.86(19)
C113 C110 C104 105.21(18)
C202 C201 Ce1 79.64(13)
C201 C202 C203 125.7(2)
C201 C202 C206 117.4(2)
C203 C202 C206 116.89(19)
C201 C202 Ce1 72.95(12)
C203 C202 Ce1 70.02(11)
C206 C202 Ce1 136.33(14)
C202 C203 C204 130.1(2)
C202 C203 Ce1 81.13(12)
C204 C203 Ce1 81.34(12)
C205 C204 C203 125.7(2)
C205 C204 C210 117.5(2)
C203 C204 C210 116.72(19)
C205 C204 Ce1 71.22(12)
C203 C204 Ce1 69.67(11)
C210 C204 Ce1 139.52(14)
C204 C205 Ce1 81.29(13)
C209 C206 C208 107.8(2)
C209 C206 C207 107.9(2)
C208 C206 C207 109.2(2)
C209 C206 C202 114.82(19)
C208 C206 C202 112.21(18)
C207 C206 C202 104.70(18)
C211 C210 C213 107.6(2)
C211 C210 C212 107.35(19)
C213 C210 C212 108.91(19)
C211 C210 C204 115.39(19)
C213 C210 C204 112.52(18)
C212 C210 C204 104.76(18)
C302 C301 Ce1 81.08(13)
C301 C302 C303 126.0(2)
C301 C302 C306 117.4(2)
C303 C302 C306 116.49(18)
C301 C302 Ce1 71.40(13)
C303 C302 Ce1 69.90(11)
C306 C302 Ce1 139.25(14)
C302 C303 C304 130.52(19)
C302 C303 Ce1 81.29(12)
C304 C303 Ce1 80.82(12)
C305 C304 C303 125.0(2)
C305 C304 C310 117.11(19)
C303 C304 C310 117.85(18)
C305 C304 Ce1 72.91(13)
C303 C304 Ce1 70.13(11)
C310 C304 Ce1 134.61(15)
C304 C305 Ce1 79.58(13)
C308 C306 C309 107.9(2)
C308 C306 C307 106.67(19)
C309 C306 C307 109.4(2)
C308 C306 C302 114.62(18)
C309 C306 C302 105.38(19)
C307 C306 C302 112.74(19)
C312 C310 C313 108.3(2)
C312 C310 C311 107.69(19)
C313 C310 C311 108.75(19)
C312 C310 C304 115.04(18)
C313 C310 C304 111.56(18)
C311 C310 C304 105.3(2)

loop_
_geom_bond_atom_site_label_1
_geom_bond_atom_site_label_2
_geom_bond_distance
Ce1 C103 2.779(2)
Ce1 C303 2.781(2)
Ce1 C203 2.784(2)
Ce1 C301 2.808(2)
Ce1 C205 2.811(2)
Ce1 C101 2.832(2)
Ce1 C305 2.837(2)
Ce1 C201 2.844(2)
Ce1 C105 2.850(2)
Ce1 C304 2.919(2)
Ce1 C202 2.927(2)
Ce1 C302 2.927(2)
Ce1 C104 2.931(2)
Ce1 C204 2.935(2)
Ce1 C102 2.940(2)
C101 C102 1.371(3)
C102 C103 1.438(3)
C102 C106 1.557(3)
C103 C104 1.426(3)
C104 C105 1.372(3)
C104 C110 1.547(3)
C106 C109 1.521(3)
C106 C107 1.537(3)
C106 C108 1.545(3)
C110 C111 1.530(3)
C110 C112 1.533(3)
C110 C113 1.542(3)
C201 C202 1.370(3)
C202 C203 1.429(3)
C202 C206 1.560(3)
C203 C204 1.439(3)
C204 C205 1.370(3)
C204 C210 1.553(3)
C206 C209 1.533(3)
C206 C208 1.535(3)
C206 C207 1.537(3)
C210 C211 1.525(3)
C210 C213 1.539(3)
C210 C212 1.545(3)
C301 C302 1.369(3)
C302 C303 1.427(3)
C302 C306 1.557(3)
C303 C304 1.436(3)
C304 C305 1.371(3)
C304 C310 1.557(3)
C306 C308 1.529(3)
C306 C309 1.531(4)
C306 C307 1.531(3)
C310 C312 1.527(3)
C310 C313 1.537(3)
C310 C311 1.543(3)

loop_
_geom_torsion_atom_site_label_1
_geom_torsion_atom_site_label_2
_geom_torsion_atom_site_label_3
_geom_torsion_atom_site_label_4
_geom_torsion
C103 Ce1 C101 C102 22.45(12)
C303 Ce1 C101 C102 163.19(15)
C203 Ce1 C101 C102 -70.69(18)
C301 Ce1 C101 C102 -144.29(14)
C205 Ce1 C101 C102 10.80(19)
C305 Ce1 C101 C102 156.51(13)
C201 Ce1 C101 C102 -50.22(14)
C105 Ce1 C101 C102 81.13(14)
C304 Ce1 C101 C102 149.11(13)
C202 Ce1 C101 C102 -68.60(15)
C302 Ce1 C101 C102 -167.89(15)
C104 Ce1 C101 C102 51.46(13)
C204 Ce1 C101 C102 -20.9(2)
Ce1 C101 C102 C103 -46.4(2)
Ce1 C101 C102 C106 135.18(17)
C103 Ce1 C102 C101 -141.0(2)
C303 Ce1 C102 C101 -17.31(15)
C203 Ce1 C102 C101 132.23(14)
C301 Ce1 C102 C101 38.72(15)
C205 Ce1 C102 C101 -171.85(14)
C305 Ce1 C102 C101 -45.6(2)
C201 Ce1 C102 C101 126.92(15)
C105 Ce1 C102 C101 -87.17(15)
C304 Ce1 C102 C101 -39.13(17)
C202 Ce1 C102 C101 118.68(14)
C302 Ce1 C102 C101 11.89(15)
C104 Ce1 C102 C101 -114.71(16)
C204 Ce1 C102 C101 168.75(13)
C303 Ce1 C102 C103 123.73(12)
C203 Ce1 C102 C103 -86.73(13)
C301 Ce1 C102 C103 179.76(11)
C205 Ce1 C102 C103 -30.81(13)
C101 Ce1 C102 C103 141.0(2)
C305 Ce1 C102 C103 95.46(19)
C201 Ce1 C102 C103 -92.04(13)
C105 Ce1 C102 C103 53.87(12)
C304 Ce1 C102 C103 101.91(13)
C202 Ce1 C102 C103 -100.28(12)
C302 Ce1 C102 C103 152.93(12)
C104 Ce1 C102 C103 26.33(11)
C204 Ce1 C102 C103 -50.21(14)
C103 Ce1 C102 C106 108.0(2)
C303 Ce1 C102 C106 -128.3(2)
C203 Ce1 C102 C106 21.3(2)
C301 Ce1 C102 C106 -72.3(2)
C205 Ce1 C102 C106 77.2(2)
C101 Ce1 C102 C106 -111.0(3)
C305 Ce1 C102 C106 -156.6(2)
C201 Ce1 C102 C106 15.9(2)
C105 Ce1 C102 C106 161.9(2)
C304 Ce1 C102 C106 -150.10(19)
C202 Ce1 C102 C106 7.7(2)
C302 Ce1 C102 C106 -99.1(2)
C104 Ce1 C102 C106 134.3(2)
C204 Ce1 C102 C106 57.8(2)
C101 C102 C103 C104 -24.1(4)
C106 C102 C103 C104 154.4(2)
Ce1 C102 C103 C104 -71.4(2)
C101 C102 C103 Ce1 47.3(2)
C106 C102 C103 Ce1 -134.19(17)
C303 Ce1 C103 C104 65.30(13)
C203 Ce1 C103 C104 -114.95(12)
C301 Ce1 C103 C104 132.63(12)
C205 Ce1 C103 C104 -76.83(12)
C101 Ce1 C103 C104 111.70(14)
C305 Ce1 C103 C104 -1.92(18)
C201 Ce1 C103 C104 -146.68(13)
C105 Ce1 C103 C104 22.23(12)
C304 Ce1 C103 C104 31.17(15)
C202 Ce1 C103 C104 -141.06(12)
C302 Ce1 C103 C104 99.29(13)
C204 Ce1 C103 C104 -86.34(12)
C102 Ce1 C103 C104 132.98(18)
C303 Ce1 C103 C102 -67.68(13)
C203 Ce1 C103 C102 112.08(12)
C301 Ce1 C103 C102 -0.35(17)
C205 Ce1 C103 C102 150.20(13)
C101 Ce1 C103 C102 -21.28(12)
C305 Ce1 C103 C102 -134.90(13)
C201 Ce1 C103 C102 80.34(12)
C105 Ce1 C103 C102 -110.75(14)
C304 Ce1 C103 C102 -101.81(13)
C202 Ce1 C103 C102 85.96(12)
C302 Ce1 C103 C102 -33.69(14)
C104 Ce1 C103 C102 -132.98(18)
C204 Ce1 C103 C102 140.68(12)
C102 C103 C104 C105 21.7(4)
Ce1 C103 C104 C105 -49.8(2)
C102 C103 C104 C110 -156.6(2)
Ce1 C103 C104 C110 131.87(17)
C102 C103 C104 Ce1 71.5(2)
C103 Ce1 C104 C105 139.4(2)
C303 Ce1 C104 C105 13.77(15)
C203 Ce1 C104 C105 -136.65(14)
C301 Ce1 C104 C105 50.9(2)
C205 Ce1 C104 C105 -123.27(15)
C101 Ce1 C104 C105 85.90(15)
C305 Ce1 C104 C105 -41.88(15)
C201 Ce1 C104 C105 172.42(14)
C304 Ce1 C104 C105 -16.10(15)
C202 Ce1 C104 C105 -172.51(13)
C302 Ce1 C104 C105 37.15(16)
C204 Ce1 C104 C105 -119.09(14)
C102 Ce1 C104 C105 112.85(15)
C303 Ce1 C104 C103 -125.58(12)
C203 Ce1 C104 C103 83.99(13)
C301 Ce1 C104 C103 -88.50(17)
C205 Ce1 C104 C103 97.37(13)
C101 Ce1 C104 C103 -53.46(12)
C305 Ce1 C104 C103 178.77(11)
C201 Ce1 C104 C103 33.07(13)
C105 Ce1 C104 C103 -139.4(2)
C304 Ce1 C104 C103 -155.45(12)
C202 Ce1 C104 C103 48.13(14)
C302 Ce1 C104 C103 -102.21(13)
C204 Ce1 C104 C103 101.56(12)
C102 Ce1 C104 C103 -26.50(11)
C103 Ce1 C104 C110 -108.4(2)
C303 Ce1 C104 C110 125.97(19)
C203 Ce1 C104 C110 -24.5(2)
C301 Ce1 C104 C110 163.05(18)
C205 Ce1 C104 C110 -11.07(19)
C101 Ce1 C104 C110 -161.9(2)
C305 Ce1 C104 C110 70.3(2)
C201 Ce1 C104 C110 -75.4(2)
C105 Ce1 C104 C110 112.2(3)
C304 Ce1 C104 C110 96.1(2)
C202 Ce1 C104 C110 -60.3(2)
C302 Ce1 C104 C110 149.35(18)
C204 Ce1 C104 C110 -6.9(2)
C102 Ce1 C104 C110 -134.9(2)
C103 C104 C105 Ce1 48.6(2)
C110 C104 C105 Ce1 -133.17(17)
C103 Ce1 C105 C104 -23.31(12)
C303 Ce1 C105 C104 -166.51(14)
C203 Ce1 C105 C104 67.03(18)
C301 Ce1 C105 C104 -151.33(13)
C205 Ce1 C105 C104 54.27(14)
C101 Ce1 C105 C104 -82.59(14)
C305 Ce1 C105 C104 142.99(14)
C201 Ce1 C105 C104 -9.49(17)
C304 Ce1 C105 C104 163.87(15)
C202 Ce1 C105 C104 13.1(2)
C302 Ce1 C105 C104 -149.80(13)
C204 Ce1 C105 C104 69.69(15)
C102 Ce1 C105 C104 -52.88(13)
C101 C102 C106 C109 -163.7(2)
C103 C102 C106 C109 17.7(3)
Ce1 C102 C106 C109 -70.8(3)
C101 C102 C106 C107 -39.6(3)
C103 C102 C106 C107 141.8(2)
Ce1 C102 C106 C107 53.2(3)
C101 C102 C106 C108 77.9(3)
C103 C102 C106 C108 -100.7(2)
Ce1 C102 C106 C108 170.74(18)
C105 C104 C110 C111 155.6(2)
C103 C104 C110 C111 -26.0(3)
Ce1 C104 C110 C111 62.1(3)
C105 C104 C110 C112 31.7(3)
C103 C104 C110 C112 -149.9(2)
Ce1 C104 C110 C112 -61.8(3)
C105 C104 C110 C113 -87.1(2)
C103 C104 C110 C113 91.3(2)
Ce1 C104 C110 C113 179.40(17)
C103 Ce1 C201 C202 168.07(15)
C303 Ce1 C201 C202 -66.02(18)
C203 Ce1 C201 C202 23.24(12)
C301 Ce1 C201 C202 -51.38(14)
C205 Ce1 C201 C202 82.45(14)
C101 Ce1 C201 C202 -140.57(14)
C305 Ce1 C201 C202 13.84(18)
C105 Ce1 C201 C202 156.88(13)
C304 Ce1 C201 C202 -8.0(2)
C302 Ce1 C201 C202 -67.45(15)
C104 Ce1 C201 C202 152.44(13)
C204 Ce1 C201 C202 52.74(13)
C102 Ce1 C201 C202 -162.15(15)
Ce1 C201 C202 C203 -48.7(2)
Ce1 C201 C202 C206 133.89(17)
C103 Ce1 C202 C201 -11.97(15)
C303 Ce1 C202 C201 138.59(13)
C203 Ce1 C202 C201 -139.5(2)
C301 Ce1 C202 C201 126.92(15)
C205 Ce1 C202 C201 -86.29(14)
C101 Ce1 C202 C201 43.21(15)
C305 Ce1 C202 C201 -169.16(14)
C105 Ce1 C202 C201 -41.0(2)
C304 Ce1 C202 C201 175.65(13)
C302 Ce1 C202 C201 121.87(14)
C104 Ce1 C202 C201 -33.63(16)
C204 Ce1 C202 C201 -113.12(16)
C102 Ce1 C202 C201 17.41(15)
C103 Ce1 C202 C203 127.57(13)
C303 Ce1 C202 C203 -81.87(14)
C301 Ce1 C202 C203 -93.54(13)
C205 Ce1 C202 C203 53.25(13)
C101 Ce1 C202 C203 -177.25(12)
C305 Ce1 C202 C203 -29.62(14)
C201 Ce1 C202 C203 139.5(2)
C105 Ce1 C202 C203 98.58(18)
C304 Ce1 C202 C203 -44.81(15)
C302 Ce1 C202 C203 -98.59(13)
C104 Ce1 C202 C203 105.91(13)
C204 Ce1 C202 C203 26.42(12)
C102 Ce1 C202 C203 156.95(12)
C103 Ce1 C202 C206 -124.0(2)
C303 Ce1 C202 C206 26.6(2)
C203 Ce1 C202 C206 108.4(3)
C301 Ce1 C202 C206 14.9(2)
C205 Ce1 C202 C206 161.7(2)
C101 Ce1 C202 C206 -68.8(2)
C305 Ce1 C202 C206 78.8(2)
C201 Ce1 C202 C206 -112.0(3)
C105 Ce1 C202 C206 -153.00(19)
C304 Ce1 C202 C206 63.6(2)
C302 Ce1 C202 C206 9.8(2)
C104 Ce1 C202 C206 -145.67(19)
C204 Ce1 C202 C206 134.8(2)
C102 Ce1 C202 C206 -94.6(2)
C201 C202 C203 C204 -20.9(4)
C206 C202 C203 C204 156.6(2)
Ce1 C202 C203 C204 -70.7(2)
C201 C202 C203 Ce1 49.8(2)
C206 C202 C203 Ce1 -132.74(17)
C103 Ce1 C203 C202 -62.35(14)
C303 Ce1 C203 C202 117.41(13)
C301 Ce1 C203 C202 80.63(13)
C205 Ce1 C203 C202 -112.10(15)
C101 Ce1 C203 C202 4.03(18)
C305 Ce1 C203 C202 150.53(14)
C201 Ce1 C203 C202 -22.11(12)
C105 Ce1 C203 C202 -128.12(14)
C304 Ce1 C203 C202 144.47(12)
C302 Ce1 C203 C202 89.47(13)
C104 Ce1 C203 C202 -95.78(14)
C204 Ce1 C203 C202 -133.1(2)
C102 Ce1 C203 C202 -28.54(15)
C103 Ce1 C203 C204 70.75(14)
C303 Ce1 C203 C204 -109.49(13)
C301 Ce1 C203 C204 -146.27(13)
C205 Ce1 C203 C204 21.00(12)
C101 Ce1 C203 C204 137.13(13)
C305 Ce1 C203 C204 -76.36(13)
C201 Ce1 C203 C204 110.99(15)
C105 Ce1 C203 C204 4.98(19)
C304 Ce1 C203 C204 -82.43(13)
C202 Ce1 C203 C204 133.1(2)
C302 Ce1 C203 C204 -137.43(12)
C104 Ce1 C203 C204 37.32(15)
C102 Ce1 C203 C204 104.56(13)
C202 C203 C204 C205 24.2(4)
Ce1 C203 C204 C205 -46.4(2)
C202 C203 C204 C210 -153.2(2)
Ce1 C203 C204 C210 136.19(16)
C202 C203 C204 Ce1 70.6(2)
C103 Ce1 C204 C205 20.74(15)
C303 Ce1 C204 C205 -129.25(14)
C203 Ce1 C204 C205 141.6(2)
C301 Ce1 C204 C205 176.07(14)
C101 Ce1 C204 C205 55.7(2)
C305 Ce1 C204 C205 -122.33(15)
C201 Ce1 C204 C205 87.88(15)
C105 Ce1 C204 C205 -35.14(15)
C304 Ce1 C204 C205 -114.58(14)
C202 Ce1 C204 C205 115.32(16)
C302 Ce1 C204 C205 -164.88(13)
C104 Ce1 C204 C205 -8.82(15)
C102 Ce1 C204 C205 43.65(16)
C103 Ce1 C204 C203 -120.88(12)
C303 Ce1 C204 C203 89.13(13)
C301 Ce1 C204 C203 34.45(14)
C205 Ce1 C204 C203 -141.6(2)
C101 Ce1 C204 C203 -86.0(2)
C305 Ce1 C204 C203 96.05(13)
C201 Ce1 C204 C203 -53.73(13)
C105 Ce1 C204 C203 -176.76(12)
C304 Ce1 C204 C203 103.80(13)
C202 Ce1 C204 C203 -26.30(12)
C302 Ce1 C204 C203 53.50(14)
C104 Ce1 C204 C203 -150.44(12)
C102 Ce1 C204 C203 -97.97(13)
C103 Ce1 C204 C210 131.4(2)
C303 Ce1 C204 C210 -18.6(3)
C203 Ce1 C204 C210 -107.7(3)
C301 Ce1 C204 C210 -73.3(2)
C205 Ce1 C204 C210 110.6(3)
C101 Ce1 C204 C210 166.3(2)
C305 Ce1 C204 C210 -11.7(2)
C201 Ce1 C204 C210 -161.5(2)
C105 Ce1 C204 C210 75.5(2)
C304 Ce1 C204 C210 -3.9(2)
C202 Ce1 C204 C210 -134.0(2)
C302 Ce1 C204 C210 -54.2(2)
C104 Ce1 C204 C210 101.8(2)
C102 Ce1 C204 C210 154.3(2)
C203 C204 C205 Ce1 45.8(2)
C210 C204 C205 Ce1 -136.78(17)
C103 Ce1 C205 C204 -159.98(14)
C303 Ce1 C205 C204 73.00(17)
C203 Ce1 C205 C204 -22.11(12)
C301 Ce1 C205 C204 -5.12(18)
C101 Ce1 C205 C204 -150.60(13)
C305 Ce1 C205 C204 53.89(14)
C201 Ce1 C205 C204 -80.60(14)
C105 Ce1 C205 C204 148.51(14)
C304 Ce1 C205 C204 72.13(14)
C202 Ce1 C205 C204 -51.02(13)
C302 Ce1 C205 C204 26.7(2)
C104 Ce1 C205 C204 171.15(15)
C102 Ce1 C205 C204 -145.45(13)
C201 C202 C206 C209 -157.6(2)
C203 C202 C206 C209 24.7(3)
Ce1 C202 C206 C209 -63.9(3)
C201 C202 C206 C208 -34.1(3)
C203 C202 C206 C208 148.2(2)
Ce1 C202 C206 C208 59.6(3)
C201 C202 C206 C207 84.2(2)
C203 C202 C206 C207 -93.4(2)
Ce1 C202 C206 C207 177.92(17)
C205 C204 C210 C211 157.0(2)
C203 C204 C210 C211 -25.4(3)
Ce1 C204 C210 C211 64.1(3)
C205 C204 C210 C213 32.9(3)
C203 C204 C210 C213 -149.4(2)
Ce1 C204 C210 C213 -60.0(3)
C205 C204 C210 C212 -85.2(2)
C203 C204 C210 C212 92.4(2)
Ce1 C204 C210 C212 -178.14(18)
C103 Ce1 C301 C302 -73.13(17)
C303 Ce1 C301 C302 22.02(12)
C203 Ce1 C301 C302 161.41(15)
C205 Ce1 C301 C302 147.70(13)
C101 Ce1 C301 C302 -56.59(14)
C305 Ce1 C301 C302 80.64(14)
C201 Ce1 C301 C302 -147.70(14)
C105 Ce1 C301 C302 3.23(18)
C304 Ce1 C301 C302 50.97(13)
C202 Ce1 C301 C302 -169.36(15)
C104 Ce1 C301 C302 -24.6(2)
C204 Ce1 C301 C302 145.26(13)
C102 Ce1 C301 C302 -73.31(14)
Ce1 C301 C302 C303 -46.1(2)
Ce1 C301 C302 C306 136.54(18)
C103 Ce1 C302 C301 130.21(14)
C303 Ce1 C302 C301 -141.6(2)
C203 Ce1 C302 C301 -19.14(15)
C205 Ce1 C302 C301 -58.0(2)
C101 Ce1 C302 C301 119.96(15)
C305 Ce1 C302 C301 -87.82(15)
C201 Ce1 C302 C301 36.71(16)
C105 Ce1 C302 C301 -177.47(14)
C304 Ce1 C302 C301 -115.47(16)
C202 Ce1 C302 C301 10.70(15)
C104 Ce1 C302 C301 165.98(13)
C204 Ce1 C302 C301 -43.11(16)
C102 Ce1 C302 C301 114.31(14)
C103 Ce1 C302 C303 -88.17(13)
C203 Ce1 C302 C303 122.48(12)
C301 Ce1 C302 C303 141.6(2)
C205 Ce1 C302 C303 83.61(18)
C101 Ce1 C302 C303 -98.42(13)
C305 Ce1 C302 C303 53.80(12)
C201 Ce1 C302 C303 178.33(12)
C105 Ce1 C302 C303 -35.85(13)
C304 Ce1 C302 C303 26.16(11)
C202 Ce1 C302 C303 152.32(12)
C104 Ce1 C302 C303 -52.40(14)
C204 Ce1 C302 C303 98.51(13)
C102 Ce1 C302 C303 -104.07(12)
C103 Ce1 C302 C306 19.5(2)
C303 Ce1 C302 C306 107.6(3)
C203 Ce1 C302 C306 -129.9(2)
C301 Ce1 C302 C306 -110.7(3)
C205 Ce1 C302 C306 -168.75(19)
C101 Ce1 C302 C306 9.2(2)
C305 Ce1 C302 C306 161.4(2)
C201 Ce1 C302 C306 -74.0(2)
C105 Ce1 C302 C306 71.8(2)
C304 Ce1 C302 C306 133.8(2)
C202 Ce1 C302 C306 -100.0(2)
C104 Ce1 C302 C306 55.2(2)
C204 Ce1 C302 C306 -153.9(2)
C102 Ce1 C302 C306 3.6(2)
C301 C302 C303 C304 -23.3(4)
C306 C302 C303 C304 154.1(2)
Ce1 C302 C303 C304 -69.9(2)
C301 C302 C303 Ce1 46.7(2)
C306 C302 C303 Ce1 -135.96(17)
C103 Ce1 C303 C302 110.99(12)
C203 Ce1 C303 C302 -68.77(13)
C301 Ce1 C303 C302 -21.07(12)
C205 Ce1 C303 C302 -135.37(12)
C101 Ce1 C303 C302 75.14(13)
C305 Ce1 C303 C302 -111.05(14)
C201 Ce1 C303 C302 -2.65(18)
C105 Ce1 C303 C302 144.42(13)
C304 Ce1 C303 C302 -133.68(19)
C202 Ce1 C303 C302 -35.37(15)
C104 Ce1 C303 C302 138.01(12)
C204 Ce1 C303 C302 -102.72(13)
C102 Ce1 C303 C302 83.12(13)
C103 Ce1 C303 C304 -115.33(12)
C203 Ce1 C303 C304 64.91(14)
C301 Ce1 C303 C304 112.61(15)
C205 Ce1 C303 C304 -1.69(17)
C101 Ce1 C303 C304 -151.18(13)
C305 Ce1 C303 C304 22.63(12)
C201 Ce1 C303 C304 131.03(14)
C105 Ce1 C303 C304 -81.90(13)
C202 Ce1 C303 C304 98.31(13)
C302 Ce1 C303 C304 133.68(19)
C104 Ce1 C303 C304 -88.31(13)
C204 Ce1 C303 C304 30.96(15)
C102 Ce1 C303 C304 -143.20(12)
C302 C303 C304 C305 19.5(4)
Ce1 C303 C304 C305 -50.6(2)
C302 C303 C304 C310 -159.1(2)
Ce1 C303 C304 C310 130.81(18)
C302 C303 C304 Ce1 70.1(2)
C103 Ce1 C304 C305 -137.00(14)
C303 Ce1 C304 C305 138.6(2)
C203 Ce1 C304 C305 12.93(15)
C301 Ce1 C304 C305 85.83(15)
C205 Ce1 C304 C305 -42.63(16)
C101 Ce1 C304 C305 168.16(14)
C201 Ce1 C304 C305 38.2(2)
C105 Ce1 C304 C305 -129.73(15)
C202 Ce1 C304 C305 33.53(17)
C302 Ce1 C304 C305 112.61(16)
C104 Ce1 C304 C305 -122.19(14)
C204 Ce1 C304 C305 -16.20(15)
C102 Ce1 C304 C305 -174.27(13)
C103 Ce1 C304 C303 84.45(14)
C203 Ce1 C304 C303 -125.62(12)
C301 Ce1 C304 C303 -52.72(13)
C205 Ce1 C304 C303 178.81(12)
C101 Ce1 C304 C303 29.61(14)
C305 Ce1 C304 C303 -138.6(2)
C201 Ce1 C304 C303 -100.39(18)
C105 Ce1 C304 C303 91.72(13)
C202 Ce1 C304 C303 -105.03(13)
C302 Ce1 C304 C303 -25.94(12)
C104 Ce1 C304 C303 99.26(13)
C204 Ce1 C304 C303 -154.75(12)
C102 Ce1 C304 C303 47.18(15)
C103 Ce1 C304 C310 -25.5(2)
C303 Ce1 C304 C310 -109.9(2)
C203 Ce1 C304 C310 124.43(19)
C301 Ce1 C304 C310 -162.7(2)
C205 Ce1 C304 C310 68.9(2)
C101 Ce1 C304 C310 -80.34(19)
C305 Ce1 C304 C310 111.5(2)
C201 Ce1 C304 C310 149.66(18)
C105 Ce1 C304 C310 -18.23(18)
C202 Ce1 C304 C310 145.03(17)
C302 Ce1 C304 C310 -135.9(2)
C104 Ce1 C304 C310 -10.7(2)
C204 Ce1 C304 C310 95.30(19)
C102 Ce1 C304 C310 -62.8(2)
C303 C304 C305 Ce1 49.5(2)
C310 C304 C305 Ce1 -131.91(18)
C103 Ce1 C305 C304 67.62(18)
C303 Ce1 C305 C304 -23.86(13)
C203 Ce1 C305 C304 -167.22(15)
C301 Ce1 C305 C304 -82.92(15)
C205 Ce1 C305 C304 140.30(15)
C101 Ce1 C305 C304 -15.56(19)
C201 Ce1 C305 C304 -159.60(13)
C105 Ce1 C305 C304 48.64(15)
C202 Ce1 C305 C304 -153.11(14)
C302 Ce1 C305 C304 -53.17(14)
C104 Ce1 C305 C304 66.59(15)
C204 Ce1 C305 C304 163.26(16)
C102 Ce1 C305 C304 11.0(3)
C301 C302 C306 C308 -152.9(2)
C303 C302 C306 C308 29.5(3)
Ce1 C302 C306 C308 -59.9(3)
C301 C302 C306 C309 88.6(3)
C303 C302 C306 C309 -88.9(3)
Ce1 C302 C306 C309 -178.4(2)
C301 C302 C306 C307 -30.6(3)
C303 C302 C306 C307 151.8(2)
Ce1 C302 C306 C307 62.4(3)
C305 C304 C310 C312 164.1(2)
C303 C304 C310 C312 -17.2(3)
Ce1 C304 C310 C312 71.8(3)
C305 C304 C310 C313 40.3(3)
C303 C304 C310 C313 -141.0(2)
Ce1 C304 C310 C313 -52.0(3)
C305 C304 C310 C311 -77.5(2)
C303 C304 C310 C311 101.2(2)
Ce1 C304 C310 C311 -169.84(16)
